data_2014543
loop_
_publ_author_name
'Arranz Mascar\'os, Paloma'
'Guti\'errez Valero, M. Dolores'
'Low, John N.'
'Glidewell, Christopher'

_publ_section_title
;
 <i>N</i>-(3-Methyl-4-oxo-3,4-dihydropteridin-2-yl)glycine:
 hydrogen-bonded sheets of <i>R</i>~4~^4^(22) and <i>R</i>~4~^4^(30)
 rings
;
_journal_issue 11
_journal_name_full 'Acta Crystallographica Section C'
_journal_page_first o795
_journal_page_last o797
_journal_paper_doi 10.1107/S010827010402222X
_journal_volume 60
_journal_year 2004
_chemical_formula_moiety 'C9 H9 N5 O3'
_chemical_formula_sum 'C9 H9 N5 O3'
_chemical_formula_weight 235.21
_chemical_name_systematic
;
 N-(3-Methylpteridin-4-one-2-yl)glycine
;
_space_group_IT_number 60
_symmetry_cell_setting orthorhombic
_symmetry_space_group_name_Hall '-P 2n 2ab'
_symmetry_space_group_name_H-M 'P b c n'
_atom_sites_solution_hydrogens geom
_atom_sites_solution_primary direct
_atom_sites_solution_secondary difmap
_cell_angle_alpha 90.00
_cell_angle_beta 90.00
_cell_angle_gamma 90.00
_cell_formula_units_Z 8
_cell_length_a 9.6497(7)
_cell_length_b 12.1378(5)
_cell_length_c 16.5063(11)
_cell_measurement_reflns_used 1899
_cell_measurement_temperature 120(2)
_cell_measurement_theta_max 26.00
_cell_measurement_theta_min 3.36
_cell_volume 1933.3(2)
_computing_cell_refinement 'DENZO (Otwinowski & Minor, 1997) and COLLECT'
_computing_data_collection 'COLLECT (Hooft, 1999)'
_computing_data_reduction 'DENZO and COLLECT'
_computing_molecular_graphics 'PLATON (Spek, 2003)'
_computing_publication_material 'SHELXL97 and PRPKAPPA (Ferguson, 1999)'
_computing_structure_refinement 'OSCAIL and SHELXL97 (Sheldrick, 1997)'
_computing_structure_solution 'OSCAIL (McArdle, 2003) and SHELXS97 (Sheldrick, 1997)'
_diffrn_ambient_temperature 120(2)
_diffrn_detector_area_resol_mean 9.091
_diffrn_measured_fraction_theta_full 0.998
_diffrn_measured_fraction_theta_max 0.998
_diffrn_measurement_device_type 'Nonius KappaCCD area-detector'
_diffrn_measurement_method '\f and \w'
_diffrn_radiation_monochromator graphite
_diffrn_radiation_source 'Bruker-Nonius FR591 rotating anode'
_diffrn_radiation_type 'Mo K\a'
_diffrn_radiation_wavelength 0.71073
_diffrn_reflns_av_R_equivalents 0.0949
_diffrn_reflns_av_sigmaI/netI 0.0737
_diffrn_reflns_limit_h_max 11
_diffrn_reflns_limit_h_min -11
_diffrn_reflns_limit_k_max 14
_diffrn_reflns_limit_k_min -14
_diffrn_reflns_limit_l_max 17
_diffrn_reflns_limit_l_min -20
_diffrn_reflns_number 13945
_diffrn_reflns_theta_full 26.00
_diffrn_reflns_theta_max 26.00
_diffrn_reflns_theta_min 3.36
_diffrn_standards_decay_% 0
_exptl_absorpt_coefficient_mu 0.126
_exptl_absorpt_correction_T_max 0.996
_exptl_absorpt_correction_T_min 0.974
_exptl_absorpt_correction_type multi-scan
_exptl_absorpt_process_details '(SADABS; Sheldrick, 2003)'
_exptl_crystal_colour 'pale brown'
_exptl_crystal_density_diffrn 1.616
_exptl_crystal_density_meas ?
_exptl_crystal_density_method 'not measured'
_exptl_crystal_description plate
_exptl_crystal_F_000 976
_exptl_crystal_size_max 0.16
_exptl_crystal_size_mid 0.14
_exptl_crystal_size_min 0.03
_refine_diff_density_max 0.215
_refine_diff_density_min -0.222
_refine_ls_extinction_method none
_refine_ls_goodness_of_fit_ref 1.083
_refine_ls_hydrogen_treatment constr
_refine_ls_matrix_type full
_refine_ls_number_parameters 156
_refine_ls_number_reflns 1899
_refine_ls_number_restraints 0
_refine_ls_restrained_S_all 1.083
_refine_ls_R_factor_all 0.1075
_refine_ls_R_factor_gt 0.0697
_refine_ls_shift/su_max 0.000
_refine_ls_shift/su_mean 0.000
_refine_ls_structure_factor_coef Fsqd
_refine_ls_weighting_details 'w = 1/[\s^2^(Fo^2^)+(0.0312P)^2^+1.3421P] where P=(Fo^2^+2Fc^2^)/3'
_refine_ls_weighting_scheme calc
_refine_ls_wR_factor_gt 0.0969
_refine_ls_wR_factor_ref 0.1060
_reflns_number_gt 1347
_reflns_number_total 1899
_reflns_threshold_expression I>2\s(I)
_cod_data_source_file sk1769.cif
_cod_data_source_block I
_cod_depositor_comments
;
The following automatic conversions were performed:

'_exptl_crystal_density_meas' value 'not measured' was changed to '?'
- the value is perceived as not measured.

Automatic conversion script
Id: cif_fix_values 3008 2015-01-20 13:52:24Z robertas 
;
_cod_database_code 2014543
_cod_database_fobs_code 2014543

loop_
_symmetry_equiv_pos_as_xyz
'x, y, z'
'-x+1/2, -y+1/2, z+1/2'
'-x, y, -z+1/2'
'x+1/2, -y+1/2, -z'
'-x, -y, -z'
'x-1/2, y-1/2, -z-1/2'
'x, -y, z-1/2'
'-x-1/2, y-1/2, z'

loop_
_atom_site_label
_atom_site_fract_x
_atom_site_fract_y
_atom_site_fract_z
_atom_site_U_iso_or_equiv
_atom_site_adp_type
_atom_site_calc_flag
_atom_site_refinement_flags
_atom_site_occupancy
_atom_site_disorder_assembly
_atom_site_disorder_group
_atom_site_type_symbol
O4 0.24116(17) 0.56211(13) 0.25672(10) 0.0211(4) Uani d . 1 . . O
O21 0.19593(18) 0.11809(13) 0.47641(10) 0.0235(4) Uani d . 1 . . O
O22 0.09896(18) -0.03756(13) 0.42924(10) 0.0263(5) Uani d . 1 . . O
N1 -0.0209(2) 0.36572(15) 0.38752(12) 0.0183(5) Uani d . 1 . . N
N2 0.0983(2) 0.21795(15) 0.33592(12) 0.0198(5) Uani d . 1 . . N
N3 0.1676(2) 0.39162(15) 0.29511(11) 0.0163(5) Uani d . 1 . . N
N5 0.0439(2) 0.66045(15) 0.35630(11) 0.0198(5) Uani d . 1 . . N
N8 -0.1353(2) 0.51761(15) 0.43987(12) 0.0184(5) Uani d . 1 . . N
C2 0.0787(2) 0.32640(18) 0.34161(14) 0.0167(5) Uani d . 1 . . C
C3 0.2756(3) 0.34055(19) 0.24421(15) 0.0220(6) Uani d . 1 . . C
C4 0.1609(3) 0.50534(19) 0.29725(14) 0.0178(5) Uani d . 1 . . C
C4a 0.0534(2) 0.55023(18) 0.34992(14) 0.0172(5) Uani d . 1 . . C
C6 -0.0541(3) 0.6977(2) 0.40535(14) 0.0214(6) Uani d . 1 . . C
C7 -0.1440(3) 0.62632(19) 0.44616(14) 0.0203(6) Uani d . 1 . . C
C8a -0.0328(2) 0.47735(18) 0.39167(14) 0.0173(5) Uani d . 1 . . C
C21 0.0164(3) 0.13720(19) 0.38056(15) 0.0220(6) Uani d . 1 . . C
C22 0.1077(3) 0.06184(19) 0.43079(14) 0.0198(6) Uani d . 1 . . C
H2 0.1641 0.1938 0.3035 0.024 Uiso calc R 1 . . H
H21 0.2458 0.0740 0.5027 0.035 Uiso calc R 1 . . H
H3A 0.3286 0.3983 0.2166 0.033 Uiso calc R 1 . . H
H3B 0.2320 0.2925 0.2039 0.033 Uiso calc R 1 . . H
H3C 0.3380 0.2969 0.2784 0.033 Uiso calc R 1 . . H
H6 -0.0636 0.7749 0.4130 0.026 Uiso calc R 1 . . H
H7 -0.2140 0.6570 0.4797 0.024 Uiso calc R 1 . . H
H21A -0.0382 0.0925 0.3419 0.026 Uiso calc R 1 . . H
H21B -0.0494 0.1761 0.4167 0.026 Uiso calc R 1 . . H

loop_
_atom_site_aniso_label
_atom_site_aniso_U_11
_atom_site_aniso_U_22
_atom_site_aniso_U_33
_atom_site_aniso_U_12
_atom_site_aniso_U_13
_atom_site_aniso_U_23
O4 0.0195(10) 0.0202(9) 0.0237(9) -0.0051(8) 0.0010(8) 0.0013(7)
O21 0.0224(10) 0.0201(9) 0.0278(10) 0.0004(8) -0.0026(8) 0.0015(8)
O22 0.0323(11) 0.0150(9) 0.0315(10) -0.0004(8) 0.0026(9) 0.0001(7)
N1 0.0166(11) 0.0180(10) 0.0203(11) 0.0005(9) -0.0011(10) 0.0002(9)
N2 0.0195(11) 0.0165(11) 0.0235(11) 0.0021(9) 0.0033(9) -0.0004(8)
N3 0.0150(11) 0.0156(10) 0.0183(11) 0.0016(9) -0.0003(9) -0.0004(8)
N5 0.0219(12) 0.0181(10) 0.0193(11) 0.0004(9) -0.0022(10) -0.0011(8)
N8 0.0170(11) 0.0204(11) 0.0176(11) 0.0031(9) -0.0026(9) -0.0020(8)
C2 0.0149(13) 0.0188(13) 0.0165(13) -0.0011(11) -0.0059(10) 0.0005(10)
C3 0.0194(14) 0.0224(12) 0.0242(14) 0.0040(11) 0.0043(11) 0.0014(11)
C4 0.0176(13) 0.0184(12) 0.0175(13) -0.0013(11) -0.0068(11) 0.0015(10)
C4a 0.0178(13) 0.0172(12) 0.0166(12) 0.0004(10) -0.0039(11) -0.0009(10)
C6 0.0259(15) 0.0172(12) 0.0212(13) 0.0039(11) -0.0049(12) -0.0019(10)
C7 0.0216(15) 0.0223(13) 0.0171(14) 0.0060(11) -0.0028(11) -0.0021(10)
C8a 0.0191(14) 0.0177(12) 0.0151(13) 0.0016(10) -0.0070(11) 0.0004(10)
C21 0.0199(14) 0.0182(12) 0.0280(14) -0.0036(11) -0.0008(12) 0.0011(11)
C22 0.0187(14) 0.0206(14) 0.0199(13) 0.0001(11) 0.0076(11) -0.0011(10)

loop_
_atom_type_symbol
_atom_type_description
_atom_type_scat_dispersion_real
_atom_type_scat_dispersion_imag
_atom_type_scat_source
C C 0.0033 0.0016 'International Tables Vol C Tables 4.2.6.8 and 6.1.1.4'
H H 0.0000 0.0000 'International Tables Vol C Tables 4.2.6.8 and 6.1.1.4'
N N 0.0061 0.0033 'International Tables Vol C Tables 4.2.6.8 and 6.1.1.4'
O O 0.0106 0.0060 'International Tables Vol C Tables 4.2.6.8 and 6.1.1.4'

loop_
_geom_angle_atom_site_label_1
_geom_angle_atom_site_label_2
_geom_angle_atom_site_label_3
_geom_angle
_geom_angle_publ_flag
C2 N1 C8a 116.9(2) no
N1 C2 N2 120.2(2) no
N1 C2 N3 124.1(2) no
N2 C2 N3 115.7(2) no
C2 N2 C21 123.4(2) no
C2 N2 H2 118.3 no
C21 N2 H2 118.3 no
N2 C21 C22 111.5(2) no
N2 C21 H21A 109.3 no
C22 C21 H21A 109.3 no
N2 C21 H21B 109.3 no
C22 C21 H21B 109.3 no
H21A C21 H21B 108.0 no
O22 C22 O21 124.8(2) no
O22 C22 C21 123.3(2) no
O21 C22 C21 111.9(2) no
C22 O21 H21 109.5 no
C4 N3 C2 121.6(2) no
C4 N3 C3 117.84(19) no
C2 N3 C3 120.56(19) no
N3 C3 H3A 109.5 no
N3 C3 H3B 109.5 no
H3A C3 H3B 109.5 no
N3 C3 H3C 109.5 no
H3A C3 H3C 109.5 no
H3B C3 H3C 109.5 no
O4 C4 N3 121.0(2) no
O4 C4 C4a 124.1(2) no
N3 C4 C4a 114.9(2) no
N5 C4a C8a 123.4(2) no
N5 C4a C4 117.8(2) no
C8a C4a C4 118.8(2) no
N5 C6 C7 121.7(2) no
N5 C6 H6 119.1 no
C7 C6 H6 119.1 no
N8 C7 C6 122.7(2) no
N8 C7 H7 118.7 no
C6 C7 H7 118.7 no
C6 N5 C4a 115.8(2) no
C7 N8 C8a 116.7(2) no
N8 C8a N1 116.7(2) no
N8 C8a C4a 119.6(2) no
N1 C8a C4a 123.7(2) no

loop_
_geom_bond_atom_site_label_1
_geom_bond_atom_site_label_2
_geom_bond_site_symmetry_2
_geom_bond_distance
_geom_bond_publ_flag
N1 C2 . 1.314(3) y
C2 N3 . 1.397(3) y
N3 C4 . 1.382(3) y
C4 C4a . 1.459(3) y
C4a N5 . 1.345(3) y
N5 C6 . 1.324(3) y
C6 C7 . 1.398(3) y
C7 N8 . 1.326(3) y
N8 C8a . 1.360(3) y
C8a N1 . 1.362(3) y
C4a C8a . 1.396(3) y
C2 N2 . 1.333(3) y
C4 O4 . 1.234(3) y
C22 O21 . 1.326(3) y
C22 O22 . 1.210(3) y
N2 C21 . 1.459(3) no
N2 H2 . 0.88 no
C21 C22 . 1.517(3) no
C21 H21A . 0.99 no
C21 H21B . 0.99 no
O21 H21 . 0.84 no
N3 C3 . 1.475(3) no
C3 H3A . 0.98 no
C3 H3B . 0.98 no
C3 H3C . 0.98 no
C6 H6 . 0.95 no
C7 H7 . 0.95 no

loop_
_geom_hbond_atom_site_label_D
_geom_hbond_atom_site_label_H
_geom_hbond_atom_site_label_A
_geom_hbond_site_symmetry_A
_geom_hbond_distance_DH
_geom_hbond_distance_HA
_geom_hbond_distance_DA
_geom_hbond_angle_DHA
_geom_hbond_publ_flag
O21 H21 N8 4_556 0.84 1.86 2.697(3) 177 y
N2 H2 O4 8_655 0.88 2.00 2.773(3) 146 y
C21 H21B N1 . 0.99 2.37 2.799(3) 105 y

loop_
_geom_torsion_atom_site_label_1
_geom_torsion_atom_site_label_2
_geom_torsion_atom_site_label_3
_geom_torsion_atom_site_label_4
_geom_torsion
_geom_torsion_publ_flag
C8a N1 C2 N2 178.7(2) no
C8a N1 C2 N3 -2.7(3) no
N1 C2 N2 C21 -1.9(3) y
N3 C2 N2 C21 179.4(2) no
C2 N2 C21 C22 -124.3(2) y
N2 C21 C22 O21 51.0(3) y
N2 C21 C22 O22 -129.6(2) y
N1 C2 N3 C4 3.2(3) no
N2 C2 N3 C4 -178.1(2) no
N1 C2 N3 C3 -179.1(2) no
N2 C2 N3 C3 -0.5(3) no
C2 N3 C4 O4 179.0(2) no
C3 N3 C4 O4 1.3(3) no
C2 N3 C4 C4a -1.2(3) no
C3 N3 C4 C4a -178.92(19) no
O4 C4 C4a N5 -1.9(3) no
N3 C4 C4a N5 178.3(2) no
O4 C4 C4a C8a 178.9(2) no
N3 C4 C4a C8a -0.9(3) no
N5 C6 C7 N8 1.4(4) no
C7 C6 N5 C4a -1.5(3) no
C8a C4a N5 C6 -0.1(3) no
C4 C4a N5 C6 -179.3(2) no
C6 C7 N8 C8a 0.5(3) no
C7 N8 C8a N1 177.7(2) no
C7 N8 C8a C4a -2.1(3) no
C2 N1 C8a N8 -179.4(2) no
C2 N1 C8a C4a 0.4(3) no
N5 C4a C8a N8 2.1(3) no
C4 C4a C8a N8 -178.8(2) no
N5 C4a C8a N1 -177.8(2) no
C4 C4a C8a N1 1.4(3) no

loop_
_cod_related_entry_id
_cod_related_entry_database
_cod_related_entry_code
1 ChemSpider 21107532
